data_4326918
loop_
_publ_author_name
'Ashley M. Wright'
'Guang Wu'
'Trevor W. Hayton'

_publ_section_title
;
 Late-Metal Nitrosyl Cations: Synthesis and Reactivity of
 [Ni(NO)(MeNO2)3][PF6]
;
_journal_name_full 'Inorganic Chemistry'
_journal_page_first 11746
_journal_page_last 11753
_journal_paper_doi 10.1021/ic201821t
_journal_volume 50
_journal_year 2011
_chemical_formula_sum 'C7 H8 F6 N Ni O2 P'
_chemical_formula_weight 341.82
_chemical_name_systematic
; 
eta-6-methoxybenzene nitrosyl nickel hexafluorophosphate
;
_space_group_IT_number 14
_symmetry_cell_setting monoclinic
_symmetry_space_group_name_Hall '-P 2yn'
_symmetry_space_group_name_H-M 'P 1 21/n 1'
_atom_sites_solution_hydrogens geom
_atom_sites_solution_primary direct
_atom_sites_solution_secondary difmap
_audit_creation_method SHELXL-97
_cell_angle_alpha 90.00
_cell_angle_beta 110.2570(10)
_cell_angle_gamma 90.00
_cell_formula_units_Z 4
_cell_length_a 10.1766(6)
_cell_length_b 9.5538(6)
_cell_length_c 12.4940(7)
_cell_measurement_temperature 150(2)
_cell_volume 1139.60(12)
_computing_structure_refinement 'SHELXL-97 (Sheldrick, 2008)'
_computing_structure_solution 'SHELXS-97 (Sheldrick, 2008)'
_diffrn_ambient_temperature 150(2)
_diffrn_measured_fraction_theta_full 0.970
_diffrn_measured_fraction_theta_max 0.970
_diffrn_measurement_device_type 'CCD detector'
_diffrn_measurement_method 'Omega scan'
_diffrn_radiation_monochromator graphite
_diffrn_radiation_source 'fine-focus sealed tube'
_diffrn_radiation_type MoK\a
_diffrn_radiation_wavelength 0.71073
_diffrn_reflns_av_R_equivalents 0.0715
_diffrn_reflns_av_sigmaI/netI 0.0457
_diffrn_reflns_limit_h_max 11
_diffrn_reflns_limit_h_min -12
_diffrn_reflns_limit_k_max 11
_diffrn_reflns_limit_k_min -12
_diffrn_reflns_limit_l_max 15
_diffrn_reflns_limit_l_min -15
_diffrn_reflns_number 9297
_diffrn_reflns_theta_full 26.73
_diffrn_reflns_theta_max 26.73
_diffrn_reflns_theta_min 2.24
_exptl_absorpt_coefficient_mu 1.916
_exptl_absorpt_correction_T_max 0.410
_exptl_absorpt_correction_T_min 0.322
_exptl_absorpt_correction_type empirical
_exptl_absorpt_process_details Psi-scan
_exptl_crystal_colour orange-red
_exptl_crystal_density_diffrn 1.992
_exptl_crystal_description plank
_exptl_crystal_F_000 680
_exptl_crystal_size_max 0.60
_exptl_crystal_size_mid 0.40
_exptl_crystal_size_min 0.20
_refine_diff_density_max 0.327
_refine_diff_density_min -0.532
_refine_diff_density_rms 0.105
_refine_ls_extinction_method none
_refine_ls_goodness_of_fit_ref 1.061
_refine_ls_hydrogen_treatment constr
_refine_ls_matrix_type full
_refine_ls_number_parameters 164
_refine_ls_number_reflns 2352
_refine_ls_number_restraints 0
_refine_ls_restrained_S_all 1.061
_refine_ls_R_factor_all 0.0434
_refine_ls_R_factor_gt 0.0336
_refine_ls_shift/su_max 0.000
_refine_ls_shift/su_mean 0.000
_refine_ls_structure_factor_coef Fsqd
_refine_ls_weighting_details 'calc w=1/[\s^2^(Fo^2^)+(0.0451P)^2^+0.0000P] where P=(Fo^2^+2Fc^2^)/3'
_refine_ls_weighting_scheme calc
_refine_ls_wR_factor_gt 0.0789
_refine_ls_wR_factor_ref 0.0830
_reflns_number_gt 1915
_reflns_number_total 2352
_reflns_threshold_expression >2sigma(I)
_cod_data_source_file ic201821t_si_001_5.cif
_cod_data_source_block complex_7
_cod_database_code 4326918

loop_
_symmetry_equiv_pos_as_xyz
'x, y, z'
'-x+1/2, y+1/2, -z+1/2'
'-x, -y, -z'
'x-1/2, -y-1/2, z-1/2'

loop_
_atom_site_label
_atom_site_type_symbol
_atom_site_fract_x
_atom_site_fract_y
_atom_site_fract_z
_atom_site_U_iso_or_equiv
_atom_site_adp_type
_atom_site_occupancy
_atom_site_symmetry_multiplicity
_atom_site_calc_flag
_atom_site_refinement_flags
Ni1 Ni 0.37545(3) 0.20631(3) 0.19343(2) 0.02422(13) Uani 1 1 d .
P2 P 0.54303(6) 0.66663(6) 0.25854(5) 0.02534(17) Uani 1 1 d .
F1 F 0.62470(18) 0.78405(16) 0.21482(14) 0.0410(4) Uani 1 1 d .
O1 O 0.3570(2) 0.2946(2) 0.39863(16) 0.0459(5) Uani 1 1 d .
F3 F 0.45492(16) 0.78609(15) 0.29246(15) 0.0436(4) Uani 1 1 d .
N1 N 0.3606(2) 0.2510(2) 0.31438(18) 0.0295(5) Uani 1 1 d .
F2 F 0.66103(17) 0.67471(16) 0.38166(12) 0.0408(4) Uani 1 1 d .
O2 O 0.15870(18) 0.32938(17) -0.04952(14) 0.0324(4) Uani 1 1 d .
F5 F 0.42653(17) 0.65983(17) 0.13334(14) 0.0487(4) Uani 1 1 d .
F4 F 0.46143(19) 0.54927(17) 0.30080(17) 0.0555(5) Uani 1 1 d .
C2 C 0.5276(3) 0.2395(3) 0.1119(2) 0.0276(5) Uani 1 1 d .
H2 H 0.6156 0.2808 0.1417 0.033 Uiso 1 1 calc R
F6 F 0.63045(17) 0.54762(16) 0.22252(14) 0.0461(4) Uani 1 1 d .
C1 C 0.4100(2) 0.3231(2) 0.05532(19) 0.0250(5) Uani 1 1 d .
H1 H 0.4197 0.4193 0.0498 0.030 Uiso 1 1 calc R
C6 C 0.2770(3) 0.2597(2) 0.00699(19) 0.0250(5) Uani 1 1 d .
C5 C 0.2628(3) 0.1156(2) 0.0232(2) 0.0298(5) Uani 1 1 d .
H5 H 0.1746 0.0744 -0.0039 0.036 Uiso 1 1 calc R
C7 C 0.1647(3) 0.4792(3) -0.0516(2) 0.0395(7) Uani 1 1 d .
H7A H 0.1994 0.5143 0.0251 0.059 Uiso 1 1 calc R
H7B H 0.0726 0.5159 -0.0904 0.059 Uiso 1 1 calc R
H7C H 0.2262 0.5078 -0.0910 0.059 Uiso 1 1 calc R
C3 C 0.5139(3) 0.0953(2) 0.1237(2) 0.0292(5) Uani 1 1 d .
H3 H 0.5922 0.0407 0.1603 0.035 Uiso 1 1 calc R
C4 C 0.3808(3) 0.0337(2) 0.0798(2) 0.0312(6) Uani 1 1 d .
H4 H 0.3707 -0.0620 0.0883 0.037 Uiso 1 1 calc R

loop_
_atom_site_aniso_label
_atom_site_aniso_U_11
_atom_site_aniso_U_22
_atom_site_aniso_U_33
_atom_site_aniso_U_23
_atom_site_aniso_U_13
_atom_site_aniso_U_12
Ni1 0.02290(18) 0.02505(19) 0.02366(18) 0.00124(11) 0.00672(13) 0.00160(12)
P2 0.0243(3) 0.0193(3) 0.0302(3) -0.0019(2) 0.0065(3) -0.0011(2)
F1 0.0442(10) 0.0372(9) 0.0415(9) 0.0073(6) 0.0145(7) -0.0095(7)
O1 0.0465(12) 0.0638(14) 0.0321(11) -0.0044(9) 0.0197(9) 0.0035(10)
F3 0.0316(9) 0.0364(9) 0.0600(10) -0.0183(7) 0.0125(8) 0.0034(7)
N1 0.0241(11) 0.0351(12) 0.0290(11) 0.0023(9) 0.0091(9) 0.0024(9)
F2 0.0408(9) 0.0464(9) 0.0273(8) 0.0029(6) 0.0016(7) 0.0011(7)
O2 0.0273(9) 0.0246(9) 0.0334(10) 0.0029(7) -0.0047(7) 0.0012(7)
F5 0.0394(10) 0.0458(10) 0.0439(9) -0.0139(7) -0.0072(7) 0.0007(7)
F4 0.0553(11) 0.0363(9) 0.0819(13) 0.0056(8) 0.0327(10) -0.0162(8)
C2 0.0231(12) 0.0284(12) 0.0330(13) -0.0027(10) 0.0117(10) -0.0009(10)
F6 0.0397(9) 0.0351(9) 0.0617(10) -0.0150(7) 0.0151(8) 0.0074(7)
C1 0.0263(13) 0.0229(12) 0.0255(12) -0.0009(9) 0.0086(10) -0.0026(10)
C6 0.0282(13) 0.0238(12) 0.0191(11) -0.0014(9) 0.0034(9) -0.0011(10)
C5 0.0280(13) 0.0240(12) 0.0312(13) -0.0036(10) 0.0026(10) -0.0058(10)
C7 0.0376(15) 0.0234(13) 0.0464(15) 0.0043(11) 0.0003(12) 0.0041(11)
C3 0.0308(13) 0.0260(13) 0.0309(13) -0.0001(10) 0.0107(10) 0.0072(11)
C4 0.0389(14) 0.0189(11) 0.0340(13) -0.0005(9) 0.0103(11) -0.0010(10)

loop_
_atom_type_symbol
_atom_type_description
_atom_type_scat_dispersion_real
_atom_type_scat_dispersion_imag
_atom_type_scat_source
C C 0.0033 0.0016 'International Tables Vol C Tables 4.2.6.8 and 6.1.1.4'
N N 0.0061 0.0033 'International Tables Vol C Tables 4.2.6.8 and 6.1.1.4'
O O 0.0106 0.0060 'International Tables Vol C Tables 4.2.6.8 and 6.1.1.4'
F F 0.0171 0.0103 'International Tables Vol C Tables 4.2.6.8 and 6.1.1.4'
P P 0.1023 0.0942 'International Tables Vol C Tables 4.2.6.8 and 6.1.1.4'
Ni Ni 0.3393 1.1124 'International Tables Vol C Tables 4.2.6.8 and 6.1.1.4'
H H 0.0000 0.0000 'International Tables Vol C Tables 4.2.6.8 and 6.1.1.4'

loop_
_geom_angle_atom_site_label_1
_geom_angle_atom_site_label_2
_geom_angle_atom_site_label_3
_geom_angle
N1 Ni1 C2 135.63(10)
N1 Ni1 C3 141.48(10)
C2 Ni1 C3 37.73(9)
N1 Ni1 C1 133.83(10)
C2 Ni1 C1 37.92(9)
C3 Ni1 C1 68.18(9)
N1 Ni1 C4 146.23(10)
C2 Ni1 C4 67.68(9)
C3 Ni1 C4 37.51(9)
C1 Ni1 C4 79.93(9)
N1 Ni1 C5 144.23(10)
C2 Ni1 C5 79.68(9)
C3 Ni1 C5 67.38(9)
C1 Ni1 C5 67.16(9)
C4 Ni1 C5 37.13(9)
N1 Ni1 C6 138.59(10)
C2 Ni1 C6 67.19(9)
C3 Ni1 C6 79.28(9)
C1 Ni1 C6 37.11(9)
C4 Ni1 C6 66.54(9)
C5 Ni1 C6 36.69(9)
F4 P2 F2 91.11(9)
F4 P2 F3 90.58(9)
F2 P2 F3 90.80(9)
F4 P2 F1 179.45(10)
F2 P2 F1 89.35(9)
F3 P2 F1 89.73(9)
F4 P2 F6 89.86(9)
F2 P2 F6 89.96(9)
F3 P2 F6 179.12(10)
F1 P2 F6 89.83(9)
F4 P2 F5 90.04(10)
F2 P2 F5 178.76(10)
F3 P2 F5 89.68(9)
F1 P2 F5 89.50(9)
F6 P2 F5 89.55(9)
O1 N1 Ni1 173.1(2)
C6 O2 C7 117.94(19)
C3 C2 C1 120.8(2)
C3 C2 Ni1 71.93(14)
C1 C2 Ni1 72.23(14)
C3 C2 H2 119.6
C1 C2 H2 119.6
Ni1 C2 H2 128.6
C2 C1 C6 119.6(2)
C2 C1 Ni1 69.85(14)
C6 C1 Ni1 74.13(13)
C2 C1 H1 120.2
C6 C1 H1 120.2
Ni1 C1 H1 127.9
O2 C6 C5 116.3(2)
O2 C6 C1 124.4(2)
C5 C6 C1 119.2(2)
O2 C6 Ni1 130.78(17)
C5 C6 Ni1 70.17(13)
C1 C6 Ni1 68.76(13)
C4 C5 C6 120.4(2)
C4 C5 Ni1 70.46(13)
C6 C5 Ni1 73.14(13)
C4 C5 H5 119.8
C6 C5 H5 119.8
Ni1 C5 H5 128.9
O2 C7 H7A 109.5
O2 C7 H7B 109.5
H7A C7 H7B 109.5
O2 C7 H7C 109.5
H7A C7 H7C 109.5
H7B C7 H7C 109.5
C2 C3 C4 119.4(2)
C2 C3 Ni1 70.34(14)
C4 C3 Ni1 71.89(14)
C2 C3 H3 120.3
C4 C3 H3 120.3
Ni1 C3 H3 129.9
C5 C4 C3 120.4(2)
C5 C4 Ni1 72.41(14)
C3 C4 Ni1 70.61(13)
C5 C4 H4 119.8
C3 C4 H4 119.8
Ni1 C4 H4 129.6

loop_
_geom_bond_atom_site_label_1
_geom_bond_atom_site_label_2
_geom_bond_distance
Ni1 N1 1.627(2)
Ni1 C2 2.152(3)
Ni1 C3 2.172(2)
Ni1 C1 2.183(2)
Ni1 C4 2.189(2)
Ni1 C5 2.214(2)
Ni1 C6 2.253(2)
P2 F4 1.5903(16)
P2 F2 1.5922(15)
P2 F3 1.5967(15)
P2 F1 1.6007(16)
P2 F6 1.6012(16)
P2 F5 1.6039(16)
O1 N1 1.144(3)
O2 C6 1.342(3)
O2 C7 1.433(3)
C2 C3 1.398(3)
C2 C1 1.409(3)
C2 H2 0.9300
C1 C6 1.413(3)
C1 H1 0.9300
C6 C5 1.406(3)
C5 C4 1.402(3)
C5 H5 0.9300
C7 H7A 0.9600
C7 H7B 0.9600
C7 H7C 0.9600
C3 C4 1.402(3)
C3 H3 0.9300
C4 H4 0.9300
